data_4333294
loop_
_publ_author_name
'Manzur, Jorge'
'Mora, Hector'
'Vega, Andr\'es'
'Spodine, Evgenia'
'Venegas-Yazigi, Diego'
'Garland, Mar\'ia Teresa'
'El Fallah, M. Salah'
'Escuer, Albert'

_publ_section_title
;
 Copper(II) Complexes with New Polypodal Ligands Presenting
 Axial&#x2212;Equatorial Phenoxo Bridges
 {2-[(Bis(2-pyridylmethyl)amino)methyl]-4-methylphenol,
 2-[(Bis(2-pyridylmethyl)amino)methyl]-4-methyl-6-(methylthio)phenol}:&#x00A0;
 Examples of Ferromagnetically Coupled Bi- and Trinuclear Copper(II)
 Complexes
;
_journal_issue 17
_journal_name_full 'Inorganic Chemistry'
_journal_page_first 6924
_journal_page_last 6932
_journal_paper_doi 10.1021/ic700544b
_journal_volume 46
_journal_year 2007
_chemical_formula_moiety 'C42 H44 Cu2 N6 O2 S2, 2(P F6)'
_chemical_formula_sum 'C42 H44 Cu2 F12 N6 O2 P2 S2'
_chemical_formula_weight 1146.24
_chemical_name_systematic
; 
 ? 
;
_space_group_IT_number 15
_symmetry_cell_setting monoclinic
_symmetry_space_group_name_Hall '-C 2yc'
_symmetry_space_group_name_H-M 'C 1 2/c 1'
_atom_sites_solution_hydrogens geom
_atom_sites_solution_primary direct
_atom_sites_solution_secondary difmap
_audit_creation_method SHELXL-97
_cell_angle_alpha 90.00
_cell_angle_beta 116.272(2)
_cell_angle_gamma 90.00
_cell_formula_units_Z 4
_cell_length_a 15.0794(19)
_cell_length_b 24.078(3)
_cell_length_c 14.8697(19)
_cell_measurement_reflns_used 2467
_cell_measurement_temperature 293(2)
_cell_measurement_theta_max 19.753
_cell_measurement_theta_min 2.279
_cell_volume 4841.2(11)
_computing_cell_refinement 'SAINT-NT (Bruker, 1999)'
_computing_data_collection 'SMART-NT (Bruker, 2001)'
_computing_data_reduction 'SAINT-NT (Bruker, 1999)'
_computing_molecular_graphics 'SHELXTL-NT (Bruker, 2000)'
_computing_publication_material 'SHELXTL-NT (Bruker, 2000)'
_computing_structure_refinement 'SHELXTL-NT (Bruker, 2000)'
_computing_structure_solution 'SHELXTL-NT (Bruker, 2000)'
_diffrn_ambient_temperature 293(2)
_diffrn_measured_fraction_theta_full 0.998
_diffrn_measured_fraction_theta_max 0.998
_diffrn_measurement_device_type 'Siemens SMART CCD area detector'
_diffrn_measurement_method 'phi and omega scans'
_diffrn_radiation_monochromator graphite
_diffrn_radiation_source 'fine-focus sealed tube'
_diffrn_radiation_type MoK\a
_diffrn_radiation_wavelength 0.71073
_diffrn_reflns_av_R_equivalents 0.0792
_diffrn_reflns_av_sigmaI/netI 0.0892
_diffrn_reflns_limit_h_max 17
_diffrn_reflns_limit_h_min -17
_diffrn_reflns_limit_k_max 28
_diffrn_reflns_limit_k_min -28
_diffrn_reflns_limit_l_max 17
_diffrn_reflns_limit_l_min -17
_diffrn_reflns_number 14996
_diffrn_reflns_theta_full 25.07
_diffrn_reflns_theta_max 25.07
_diffrn_reflns_theta_min 1.73
_diffrn_standards_decay_% 0
_diffrn_standards_number 0
_exptl_absorpt_coefficient_mu 1.120
_exptl_absorpt_correction_T_max 0.7923
_exptl_absorpt_correction_T_min 0.6932
_exptl_absorpt_correction_type refdelf
_exptl_absorpt_process_details '(SADABS in SAINT-NT; Bruker, 1999)'
_exptl_crystal_colour green
_exptl_crystal_density_diffrn 1.572
_exptl_crystal_density_method 'not measured'
_exptl_crystal_description polyhedron
_exptl_crystal_F_000 2328
_exptl_crystal_size_max 0.35
_exptl_crystal_size_mid 0.29
_exptl_crystal_size_min 0.22
_refine_diff_density_max 0.934
_refine_diff_density_min -0.559
_refine_diff_density_rms 0.119
_refine_ls_extinction_method none
_refine_ls_goodness_of_fit_ref 0.965
_refine_ls_hydrogen_treatment constr
_refine_ls_matrix_type full
_refine_ls_number_parameters 306
_refine_ls_number_reflns 4284
_refine_ls_number_restraints 13
_refine_ls_restrained_S_all 0.964
_refine_ls_R_factor_all 0.1039
_refine_ls_R_factor_gt 0.0689
_refine_ls_shift/su_max 0.006
_refine_ls_shift/su_mean 0.000
_refine_ls_structure_factor_coef Fsqd
_refine_ls_weighting_details 'calc w=1/[\s^2^(Fo^2^)+(0.1220P)^2^+0.0000P] where P=(Fo^2^+2Fc^2^)/3'
_refine_ls_weighting_scheme calc
_refine_ls_wR_factor_gt 0.1946
_refine_ls_wR_factor_ref 0.2126
_reflns_number_gt 2497
_reflns_number_total 4284
_reflns_threshold_expression >2sigma(I)
_cod_data_source_file ic700544bsup1.cif
_cod_data_source_block II
_cod_depositor_comments
;
The following automatic conversions were performed:

'_symmetry_cell_setting' value 'Monoclinic' changed to 'monoclinic'
according to /home/saulius/struct/CIF-dictionaries/cif_core.dic
dictionary named 'cif_core.dic' version 2.4.2 from 2011-04-26.

Automatic conversion script
Id: cif_fix_values 1891 2012-01-12 08:04:46Z andrius 
;
_cod_original_cell_volume 4841.3(11)
_cod_original_sg_symbol_H-M C2/c
_cod_database_code 4333294

loop_
_symmetry_equiv_pos_as_xyz
'x, y, z'
'-x, y, -z+1/2'
'x+1/2, y+1/2, z'
'-x+1/2, y+1/2, -z+1/2'
'-x, -y, -z'
'x, -y, z-1/2'
'-x+1/2, -y+1/2, -z'
'x+1/2, -y+1/2, z-1/2'

loop_
_atom_site_label
_atom_site_type_symbol
_atom_site_fract_x
_atom_site_fract_y
_atom_site_fract_z
_atom_site_U_iso_or_equiv
_atom_site_adp_type
_atom_site_occupancy
_atom_site_symmetry_multiplicity
_atom_site_calc_flag
_atom_site_refinement_flags
_atom_site_disorder_assembly
_atom_site_disorder_group
Cu Cu 0.24570(5) 0.71055(3) 1.08786(5) 0.0456(3) Uani 1 1 d . . .
N1 N 0.1301(4) 0.7481(2) 1.0969(3) 0.0499(13) Uani 1 1 d . . .
C1 C 0.1090(5) 0.8030(3) 1.0918(5) 0.0564(18) Uani 1 1 d . . .
H1 H 0.1514 0.8281 1.0830 0.068 Uiso 1 1 calc R . .
C2 C 0.0272(6) 0.8227(4) 1.0992(5) 0.076(2) Uani 1 1 d . . .
H2 H 0.0142 0.8606 1.0956 0.092 Uiso 1 1 calc R . .
C3 C -0.0354(6) 0.7856(5) 1.1121(7) 0.092(3) Uani 1 1 d . . .
H3 H -0.0925 0.7979 1.1150 0.111 Uiso 1 1 calc R . .
C4 C -0.0128(6) 0.7302(4) 1.1205(6) 0.082(2) Uani 1 1 d . . .
H4 H -0.0537 0.7048 1.1311 0.098 Uiso 1 1 calc R . .
C5 C 0.0706(5) 0.7121(3) 1.1134(5) 0.0565(18) Uani 1 1 d . . .
C6 C 0.1045(5) 0.6535(3) 1.1269(5) 0.066(2) Uani 1 1 d . . .
H6A H 0.0479 0.6288 1.1052 0.079 Uiso 1 1 calc R . .
H6B H 0.1469 0.6463 1.1973 0.079 Uiso 1 1 calc R . .
N2 N 0.3518(4) 0.65464(19) 1.1107(4) 0.0474(13) Uani 1 1 d . . .
C10 C 0.4441(5) 0.6650(3) 1.1253(4) 0.0506(16) Uani 1 1 d . . .
H10 H 0.4651 0.7018 1.1324 0.061 Uiso 1 1 calc R . .
C11 C 0.5090(6) 0.6245(3) 1.1303(5) 0.0638(19) Uani 1 1 d . . .
H11 H 0.5729 0.6333 1.1409 0.077 Uiso 1 1 calc R . .
C12 C 0.4772(7) 0.5700(3) 1.1192(6) 0.078(2) Uani 1 1 d . . .
H12 H 0.5190 0.5414 1.1200 0.094 Uiso 1 1 calc R . .
C13 C 0.3851(7) 0.5586(3) 1.1071(6) 0.076(2) Uani 1 1 d . . .
H13 H 0.3642 0.5219 1.1010 0.091 Uiso 1 1 calc R . .
C14 C 0.3207(5) 0.6008(3) 1.1035(5) 0.0570(18) Uani 1 1 d . . .
C15 C 0.2225(5) 0.5919(3) 1.1019(5) 0.067(2) Uani 1 1 d . . .
H15A H 0.1894 0.5611 1.0578 0.081 Uiso 1 1 calc R . .
H15B H 0.2314 0.5824 1.1688 0.081 Uiso 1 1 calc R . .
O1 O 0.1708(3) 0.72801(16) 0.9102(3) 0.0455(10) Uani 1 1 d . . .
C20 C 0.1534(4) 0.6832(2) 0.8512(4) 0.0421(14) Uani 1 1 d . . .
C21 C 0.1591(4) 0.6833(2) 0.7596(4) 0.0423(14) Uani 1 1 d . . .
C22 C 0.1538(5) 0.6337(3) 0.7109(5) 0.0544(17) Uani 1 1 d . . .
H22 H 0.1602 0.6341 0.6515 0.065 Uiso 1 1 calc R . .
C23 C 0.1393(6) 0.5838(3) 0.7472(5) 0.066(2) Uani 1 1 d . . .
C24 C 0.1216(5) 0.5850(3) 0.8313(5) 0.0601(18) Uani 1 1 d . . .
H24 H 0.1058 0.5521 0.8538 0.072 Uiso 1 1 calc R . .
C25 C 0.1269(4) 0.6339(2) 0.8824(4) 0.0470(15) Uani 1 1 d . . .
C26 C 0.0865(5) 0.6371(3) 0.9589(4) 0.0520(16) Uani 1 1 d . . .
H26A H 0.0421 0.6687 0.9422 0.062 Uiso 1 1 calc R . .
H26B H 0.0472 0.6041 0.9521 0.062 Uiso 1 1 calc R . .
C27 C 0.2435(6) 0.7366(3) 0.6486(6) 0.079(2) Uani 1 1 d . . .
H27A H 0.3077 0.7261 0.6992 0.118 Uiso 1 1 calc R . .
H27B H 0.2490 0.7701 0.6162 0.118 Uiso 1 1 calc R . .
H27C H 0.2174 0.7074 0.5999 0.118 Uiso 1 1 calc R . .
S1 S 0.16217(12) 0.74830(7) 0.70567(12) 0.0505(5) Uani 1 1 d . . .
C28 C 0.1349(7) 0.5298(3) 0.6932(6) 0.098(3) Uani 1 1 d . . .
H28A H 0.1512 0.5367 0.6387 0.147 Uiso 1 1 calc R . .
H28B H 0.0693 0.5147 0.6675 0.147 Uiso 1 1 calc R . .
H28C H 0.1812 0.5039 0.7391 0.147 Uiso 1 1 calc R . .
N3 N 0.1605(4) 0.6423(2) 1.0667(4) 0.0500(13) Uani 1 1 d . . .
P P 0.7362(2) 0.91113(9) 0.94620(18) 0.0824(7) Uani 1 1 d D . .
F1A F 0.6931(7) 0.9603(4) 0.9843(8) 0.128(4) Uiso 0.57 1 d PD A 1
F2A F 0.6403(5) 0.9142(5) 0.8435(5) 0.126(4) Uiso 0.57 1 d PD A 1
F3A F 0.6875(10) 0.8615(4) 0.9768(9) 0.154(5) Uiso 0.57 1 d PD A 1
F4A F 0.8483(4) 0.9168(5) 1.0231(8) 0.155(5) Uiso 0.57 1 d PD A 1
F5A F 0.7879(9) 0.8681(5) 0.9052(11) 0.166(5) Uiso 0.57 1 d PD A 1
F6A F 0.7970(9) 0.9542(5) 0.9164(10) 0.170(5) Uiso 0.57 1 d PD A 1
F1B F 0.7161(12) 0.97536(19) 0.9327(13) 0.149(6) Uiso 0.43 1 d PD A 2
F2B F 0.6560(14) 0.8791(10) 0.8539(12) 0.226(11) Uiso 0.43 1 d PD A 2
F3B F 0.6547(9) 0.8945(8) 0.9801(12) 0.148(6) Uiso 0.43 1 d PD A 2
F4B F 0.7969(9) 0.9129(5) 1.0636(3) 0.110(5) Uiso 0.43 1 d PD A 2
F5B F 0.7729(14) 0.8497(3) 0.9753(15) 0.178(8) Uiso 0.43 1 d PD A 2
F6B F 0.7588(13) 0.9143(8) 0.8528(9) 0.162(7) Uiso 0.43 1 d PD A 2

loop_
_atom_site_aniso_label
_atom_site_aniso_U_11
_atom_site_aniso_U_22
_atom_site_aniso_U_33
_atom_site_aniso_U_23
_atom_site_aniso_U_13
_atom_site_aniso_U_12
Cu 0.0528(5) 0.0425(5) 0.0443(5) 0.0035(3) 0.0240(4) -0.0055(3)
N1 0.054(3) 0.062(4) 0.039(3) 0.001(3) 0.026(3) -0.004(3)
C1 0.053(4) 0.077(5) 0.041(4) 0.006(3) 0.023(3) 0.002(4)
C2 0.080(6) 0.094(6) 0.061(5) 0.011(4) 0.036(4) 0.021(5)
C3 0.065(6) 0.144(9) 0.080(6) -0.006(6) 0.043(5) 0.012(6)
C4 0.071(6) 0.128(8) 0.059(5) -0.003(5) 0.040(4) -0.023(5)
C5 0.052(4) 0.085(5) 0.037(4) -0.005(3) 0.024(3) -0.010(4)
C6 0.079(5) 0.078(5) 0.046(4) 0.004(4) 0.034(4) -0.027(4)
N2 0.061(4) 0.038(3) 0.045(3) 0.002(2) 0.025(3) -0.005(2)
C10 0.058(4) 0.048(4) 0.045(4) -0.003(3) 0.022(3) -0.005(3)
C11 0.069(5) 0.066(5) 0.054(4) 0.002(4) 0.025(4) 0.008(4)
C12 0.084(6) 0.065(5) 0.071(5) -0.004(4) 0.020(5) 0.027(4)
C13 0.094(6) 0.040(4) 0.078(5) 0.001(4) 0.025(5) 0.001(4)
C14 0.074(5) 0.044(4) 0.045(4) 0.005(3) 0.019(4) -0.001(3)
C15 0.076(5) 0.054(4) 0.057(4) 0.010(4) 0.015(4) -0.015(4)
O1 0.056(3) 0.043(2) 0.045(2) -0.002(2) 0.029(2) -0.0086(19)
C20 0.039(3) 0.041(3) 0.042(4) 0.000(3) 0.014(3) 0.004(3)
C21 0.049(4) 0.038(3) 0.039(3) -0.002(3) 0.018(3) -0.002(3)
C22 0.064(4) 0.060(4) 0.043(4) 0.000(3) 0.026(3) 0.008(3)
C23 0.103(6) 0.036(4) 0.060(5) 0.000(3) 0.036(4) 0.007(4)
C24 0.084(5) 0.038(4) 0.059(4) 0.002(3) 0.033(4) -0.005(3)
C25 0.051(4) 0.045(4) 0.039(3) 0.003(3) 0.014(3) -0.005(3)
C26 0.054(4) 0.057(4) 0.041(4) 0.000(3) 0.018(3) -0.016(3)
C27 0.108(6) 0.085(6) 0.072(5) -0.004(4) 0.066(5) -0.009(5)
S1 0.0633(11) 0.0454(9) 0.0475(9) 0.0050(7) 0.0287(8) 0.0044(8)
C28 0.161(9) 0.064(5) 0.082(6) -0.007(4) 0.065(6) 0.018(5)
N3 0.064(3) 0.046(3) 0.041(3) 0.004(2) 0.024(3) -0.012(3)
P 0.124(2) 0.0501(12) 0.0784(15) -0.0021(11) 0.0492(15) 0.0022(12)

loop_
_atom_type_symbol
_atom_type_description
_atom_type_scat_dispersion_real
_atom_type_scat_dispersion_imag
_atom_type_scat_source
C C 0.0033 0.0016 'International Tables Vol C Tables 4.2.6.8 and 6.1.1.4'
H H 0.0000 0.0000 'International Tables Vol C Tables 4.2.6.8 and 6.1.1.4'
N N 0.0061 0.0033 'International Tables Vol C Tables 4.2.6.8 and 6.1.1.4'
O O 0.0106 0.0060 'International Tables Vol C Tables 4.2.6.8 and 6.1.1.4'
F F 0.0171 0.0103 'International Tables Vol C Tables 4.2.6.8 and 6.1.1.4'
P P 0.1023 0.0942 'International Tables Vol C Tables 4.2.6.8 and 6.1.1.4'
Cu Cu 0.3201 1.2651 'International Tables Vol C Tables 4.2.6.8 and 6.1.1.4'
S S 0.1246 0.1234 'International Tables Vol C Tables 4.2.6.8 and 6.1.1.4'

loop_
_geom_angle_atom_site_label_1
_geom_angle_atom_site_label_2
_geom_angle_atom_site_label_3
_geom_angle
_geom_angle_site_symmetry_1
_geom_angle_site_symmetry_3
O1 Cu N2 92.62(19) 7_567 .
O1 Cu N1 103.4(2) 7_567 .
N2 Cu N1 159.7(2) . .
O1 Cu N3 171.09(18) 7_567 .
N2 Cu N3 83.4(2) . .
N1 Cu N3 82.3(2) . .
O1 Cu O1 82.46(16) 7_567 .
N2 Cu O1 104.77(16) . .
N1 Cu O1 89.73(16) . .
N3 Cu O1 90.82(16) . .
C5 N1 C1 118.7(6) . .
C5 N1 Cu 112.8(5) . .
C1 N1 Cu 128.4(4) . .
N1 C1 C2 122.0(7) . .
N1 C1 H1 119.0 . .
C2 C1 H1 119.0 . .
C1 C2 C3 119.0(8) . .
C1 C2 H2 120.5 . .
C3 C2 H2 120.5 . .
C2 C3 C4 119.3(8) . .
C2 C3 H3 120.4 . .
C4 C3 H3 120.4 . .
C3 C4 C5 120.0(8) . .
C3 C4 H4 120.0 . .
C5 C4 H4 120.0 . .
N1 C5 C4 120.9(7) . .
N1 C5 C6 114.8(6) . .
C4 C5 C6 124.2(7) . .
C5 C6 N3 109.9(5) . .
C5 C6 H6A 109.7 . .
N3 C6 H6A 109.7 . .
C5 C6 H6B 109.7 . .
N3 C6 H6B 109.7 . .
H6A C6 H6B 108.2 . .
C10 N2 C14 119.2(5) . .
C10 N2 Cu 126.9(4) . .
C14 N2 Cu 113.8(4) . .
N2 C10 C11 123.3(6) . .
N2 C10 H10 118.4 . .
C11 C10 H10 118.4 . .
C10 C11 C12 118.1(7) . .
C10 C11 H11 120.9 . .
C12 C11 H11 120.9 . .
C13 C12 C11 119.4(7) . .
C13 C12 H12 120.3 . .
C11 C12 H12 120.3 . .
C12 C13 C14 121.2(7) . .
C12 C13 H13 119.4 . .
C14 C13 H13 119.4 . .
N2 C14 C13 118.7(7) . .
N2 C14 C15 116.4(6) . .
C13 C14 C15 124.7(6) . .
N3 C15 C14 110.9(5) . .
N3 C15 H15A 109.5 . .
C14 C15 H15A 109.5 . .
N3 C15 H15B 109.5 . .
C14 C15 H15B 109.5 . .
H15A C15 H15B 108.0 . .
C20 O1 Cu 124.3(3) . 7_567
C20 O1 Cu 116.0(3) . .
Cu O1 Cu 97.54(16) 7_567 .
O1 C20 C25 118.0(5) . .
O1 C20 C21 123.8(5) . .
C25 C20 C21 118.2(5) . .
C22 C21 C20 119.6(6) . .
C22 C21 S1 122.4(5) . .
C20 C21 S1 117.8(4) . .
C23 C22 C21 122.2(6) . .
C23 C22 H22 118.9 . .
C21 C22 H22 118.9 . .
C22 C23 C24 117.6(6) . .
C22 C23 C28 121.4(6) . .
C24 C23 C28 120.9(6) . .
C25 C24 C23 121.6(6) . .
C25 C24 H24 119.2 . .
C23 C24 H24 119.2 . .
C24 C25 C20 119.8(6) . .
C24 C25 C26 120.8(5) . .
C20 C25 C26 118.4(5) . .
N3 C26 C25 116.8(5) . .
N3 C26 H26A 108.1 . .
C25 C26 H26A 108.1 . .
N3 C26 H26B 108.1 . .
C25 C26 H26B 108.1 . .
H26A C26 H26B 107.3 . .
S1 C27 H27A 109.5 . .
S1 C27 H27B 109.5 . .
H27A C27 H27B 109.5 . .
S1 C27 H27C 109.5 . .
H27A C27 H27C 109.5 . .
H27B C27 H27C 109.5 . .
C21 S1 C27 103.6(3) . .
C23 C28 H28A 109.5 . .
C23 C28 H28B 109.5 . .
H28A C28 H28B 109.5 . .
C23 C28 H28C 109.5 . .
H28A C28 H28C 109.5 . .
H28B C28 H28C 109.5 . .
C15 N3 C26 111.4(5) . .
C15 N3 C6 111.8(5) . .
C26 N3 C6 107.7(5) . .
C15 N3 Cu 110.6(4) . .
C26 N3 Cu 110.8(3) . .
C6 N3 Cu 104.4(4) . .
F1B P F4B 95.8(8) . .
F1A P F4B 73.2(6) . .
F1A P F6A 89.4(7) . .
F1B P F6B 86.8(10) . .
F4B P F6B 137.1(9) . .
F1A P F3A 98.5(7) . .
F6A P F3A 171.4(8) . .
F1B P F2B 110.0(12) . .
F4B P F2B 145.8(11) . .
F6B P F2B 68.6(11) . .
F1A P F4A 98.9(6) . .
F6A P F4A 64.8(7) . .
F3A P F4A 110.2(7) . .
F1B P F5B 170.4(9) . .
F4B P F5B 76.0(8) . .
F6B P F5B 95.8(9) . .
F2B P F5B 79.6(12) . .
F1A P F5A 172.2(7) . .
F6A P F5A 82.8(8) . .
F3A P F5A 89.2(8) . .
F4A P F5A 77.3(7) . .
F1A P F2A 88.0(6) . .
F6A P F2A 95.5(7) . .
F3A P F2A 88.3(7) . .
F4A P F2A 158.8(7) . .
F5A P F2A 93.2(7) . .
F1B P F3B 99.1(9) . .
F4B P F3B 78.7(8) . .
F6B P F3B 143.3(9) . .
F2B P F3B 75.3(11) . .
F5B P F3B 84.3(10) . .
F2A P F3B 79.1(7) . .

loop_
_geom_bond_atom_site_label_1
_geom_bond_atom_site_label_2
_geom_bond_distance
_geom_bond_site_symmetry_2
Cu O1 1.934(4) 7_567
Cu N2 2.002(5) .
Cu N1 2.020(5) .
Cu N3 2.023(5) .
Cu O1 2.406(4) .
Cu Cu 3.2794(14) 7_567
N1 C5 1.346(8) .
N1 C1 1.354(8) .
C1 C2 1.371(9) .
C1 H1 0.9300 .
C2 C3 1.373(11) .
C2 H2 0.9300 .
C3 C4 1.368(11) .
C3 H3 0.9300 .
C4 C5 1.380(10) .
C4 H4 0.9300 .
C5 C6 1.484(9) .
C6 N3 1.500(8) .
C6 H6A 0.9700 .
C6 H6B 0.9700 .
N2 C10 1.333(7) .
N2 C14 1.366(7) .
C10 C11 1.360(8) .
C10 H10 0.9300 .
C11 C12 1.383(10) .
C11 H11 0.9300 .
C12 C13 1.347(10) .
C12 H12 0.9300 .
C13 C14 1.391(9) .
C13 H13 0.9300 .
C14 C15 1.485(9) .
C15 N3 1.480(8) .
C15 H15A 0.9700 .
C15 H15B 0.9700 .
O1 C20 1.340(7) .
O1 Cu 1.934(4) 7_567
C20 C25 1.397(8) .
C20 C21 1.403(8) .
C21 C22 1.381(8) .
C21 S1 1.769(6) .
C22 C23 1.373(8) .
C22 H22 0.9300 .
C23 C24 1.391(9) .
C23 C28 1.513(9) .
C24 C25 1.384(8) .
C24 H24 0.9300 .
C25 C26 1.511(8) .
C26 N3 1.500(7) .
C26 H26A 0.9700 .
C26 H26B 0.9700 .
C27 S1 1.796(7) .
C27 H27A 0.9600 .
C27 H27B 0.9600 .
C27 H27C 0.9600 .
C28 H28A 0.9600 .
C28 H28B 0.9600 .
C28 H28C 0.9600 .
P F1B 1.572(3) .
P F1A 1.572(3) .
P F4B 1.572(3) .
P F6A 1.572(3) .
P F6B 1.572(3) .
P F3A 1.572(3) .
P F2B 1.572(3) .
P F4A 1.572(3) .
P F5B 1.572(3) .
P F5A 1.573(3) .
P F2A 1.573(3) .
P F3B 1.573(3) .

loop_
_geom_torsion_atom_site_label_1
_geom_torsion_atom_site_label_2
_geom_torsion_atom_site_label_3
_geom_torsion_atom_site_label_4
_geom_torsion
_geom_torsion_site_symmetry_1
_geom_torsion_site_symmetry_4
O1 Cu N1 C5 -169.6(4) 7_567 .
N2 Cu N1 C5 -28.1(8) . .
N3 Cu N1 C5 17.4(4) . .
O1 Cu N1 C5 108.2(4) . .
O1 Cu N1 C1 8.0(5) 7_567 .
N2 Cu N1 C1 149.4(6) . .
N3 Cu N1 C1 -165.1(5) . .
O1 Cu N1 C1 -74.2(5) . .
C5 N1 C1 C2 -2.5(9) . .
Cu N1 C1 C2 -179.9(5) . .
N1 C1 C2 C3 -0.1(11) . .
C1 C2 C3 C4 2.2(12) . .
C2 C3 C4 C5 -1.8(13) . .
C1 N1 C5 C4 2.9(9) . .
Cu N1 C5 C4 -179.2(5) . .
C1 N1 C5 C6 -174.7(5) . .
Cu N1 C5 C6 3.1(7) . .
C3 C4 C5 N1 -0.8(11) . .
C3 C4 C5 C6 176.6(7) . .
N1 C5 C6 N3 -30.9(8) . .
C4 C5 C6 N3 151.5(6) . .
O1 Cu N2 C10 2.8(5) 7_567 .
N1 Cu N2 C10 -139.8(6) . .
N3 Cu N2 C10 174.8(5) . .
O1 Cu N2 C10 85.7(5) . .
O1 Cu N2 C14 -172.8(4) 7_567 .
N1 Cu N2 C14 44.5(8) . .
N3 Cu N2 C14 -0.8(4) . .
O1 Cu N2 C14 -90.0(4) . .
C14 N2 C10 C11 2.2(9) . .
Cu N2 C10 C11 -173.2(5) . .
N2 C10 C11 C12 0.3(10) . .
C10 C11 C12 C13 -2.1(11) . .
C11 C12 C13 C14 1.3(12) . .
C10 N2 C14 C13 -2.9(9) . .
Cu N2 C14 C13 173.1(5) . .
C10 N2 C14 C15 171.6(5) . .
Cu N2 C14 C15 -12.4(7) . .
C12 C13 C14 N2 1.2(11) . .
C12 C13 C14 C15 -172.8(7) . .
N2 C14 C15 N3 23.5(8) . .
C13 C14 C15 N3 -162.3(6) . .
O1 Cu O1 C20 134.1(4) 7_567 .
N2 Cu O1 C20 43.4(4) . .
N1 Cu O1 C20 -122.3(4) . .
N3 Cu O1 C20 -40.0(4) . .
O1 Cu O1 Cu 0.0 7_567 7_567
N2 Cu O1 Cu -90.7(2) . 7_567
N1 Cu O1 Cu 103.6(2) . 7_567
N3 Cu O1 Cu -174.1(2) . 7_567
Cu O1 C20 C25 155.0(4) 7_567 .
Cu O1 C20 C25 34.4(6) . .
Cu O1 C20 C21 -25.8(7) 7_567 .
Cu O1 C20 C21 -146.4(5) . .
O1 C20 C21 C22 170.8(5) . .
C25 C20 C21 C22 -9.9(9) . .
O1 C20 C21 S1 -14.6(8) . .
C25 C20 C21 S1 164.7(4) . .
C20 C21 C22 C23 2.4(10) . .
S1 C21 C22 C23 -171.9(5) . .
C21 C22 C23 C24 5.3(11) . .
C21 C22 C23 C28 -179.3(7) . .
C22 C23 C24 C25 -5.6(11) . .
C28 C23 C24 C25 179.0(7) . .
C23 C24 C25 C20 -1.9(10) . .
C23 C24 C25 C26 166.6(6) . .
O1 C20 C25 C24 -171.1(6) . .
C21 C20 C25 C24 9.6(9) . .
O1 C20 C25 C26 20.1(8) . .
C21 C20 C25 C26 -159.2(5) . .
C24 C25 C26 N3 109.9(7) . .
C20 C25 C26 N3 -81.4(7) . .
C22 C21 S1 C27 -41.4(6) . .
C20 C21 S1 C27 144.2(5) . .
C14 C15 N3 C26 100.9(6) . .
C14 C15 N3 C6 -138.6(6) . .
C14 C15 N3 Cu -22.8(6) . .
C25 C26 N3 C15 -65.6(7) . .
C25 C26 N3 C6 171.6(5) . .
C25 C26 N3 Cu 58.0(6) . .
C5 C6 N3 C15 161.4(6) . .
C5 C6 N3 C26 -75.9(6) . .
C5 C6 N3 Cu 41.8(6) . .
N2 Cu N3 C15 13.4(4) . .
N1 Cu N3 C15 -152.2(4) . .
N2 Cu N3 C26 -110.6(4) . .
N1 Cu N3 C26 83.8(4) . .
N2 Cu N3 C6 133.8(4) . .
N1 Cu N3 C6 -31.8(4) . .
